data_7705520
loop_
_publ_author_name
'Guo, Zhifang'
'Blair, Victoria L.'
'Deacon, Glen B.'
'Junk, Peter C.'

_publ_section_title
;
 Widely contrasting outcomes from the use of
 tris(pentafluorophenyl)bismuth or pentafluorophenylsilver as oxidants in
 the reactions of lanthanoid metals with
 <i>N</i>,<i>N</i>'-diarylformamidines.
;
_journal_issue 39
_journal_name_full 'Dalton transactions (Cambridge, England : 2003)'
_journal_page_first 13588
_journal_page_last 13600
_journal_paper_doi 10.1039/d0dt03044a
_journal_volume 49
_journal_year 2020
_chemical_formula_moiety 'C47 H37 F12 N6 Nd O2, C4 H8 O'
_chemical_formula_sum 'C51 H45 F12 N6 Nd O3'
_chemical_formula_weight 1162.17
_space_group_crystal_system triclinic
_space_group_IT_number 2
_space_group_name_Hall '-P 1'
_space_group_name_H-M_alt 'P -1'
_atom_sites_solution_hydrogens geom
_audit_creation_date 2018-07-30
_audit_creation_method
;
Olex2 1.2
(compiled 2018.05.29 svn.r3508 for OlexSys, GUI svn.r5506)
;
_audit_update_record
;
2020-08-21 deposited with the CCDC.	2020-09-16 downloaded from the CCDC.
;
_cell_angle_alpha 85.52(3)
_cell_angle_beta 75.40(3)
_cell_angle_gamma 69.60(3)
_cell_formula_units_Z 4
_cell_length_a 13.580(3)
_cell_length_b 18.100(4)
_cell_length_c 22.510(5)
_cell_measurement_reflns_used 20050
_cell_measurement_temperature 100(2)
_cell_measurement_theta_max 26
_cell_measurement_theta_min 2
_cell_volume 5018(2)
_computing_cell_refinement 'XDS (Kabsch, 1993)'
_computing_data_collection 'BluIce (McPhillips, 2002)'
_computing_data_reduction 'XDS (Kabsch, 1993)'
_computing_molecular_graphics 'Olex2 (Dolomanov et al., 2009)'
_computing_publication_material 'Olex2 (Dolomanov et al., 2009)'
_computing_structure_refinement 'ShelXL (Sheldrick, 2015)'
_computing_structure_solution 'SHELXT 2018/2 (Sheldrick, 2018)'
_diffrn_ambient_temperature 100(2)
_diffrn_measured_fraction_theta_full 0.982
_diffrn_measured_fraction_theta_max 0.978
_diffrn_measurement_device_type 'ADSC Quantum 210r'
_diffrn_measurement_method 'Phi Scan'
_diffrn_radiation_monochromator 'Silicon Double Crystal'
_diffrn_radiation_type Synchrotron
_diffrn_radiation_wavelength 0.71073
_diffrn_reflns_av_R_equivalents 0.0896
_diffrn_reflns_av_unetI/netI 0.0609
_diffrn_reflns_Laue_measured_fraction_full 0.982
_diffrn_reflns_Laue_measured_fraction_max 0.978
_diffrn_reflns_limit_h_max 16
_diffrn_reflns_limit_h_min -16
_diffrn_reflns_limit_k_max 22
_diffrn_reflns_limit_k_min -22
_diffrn_reflns_limit_l_max 28
_diffrn_reflns_limit_l_min -28
_diffrn_reflns_number 104237
_diffrn_reflns_point_group_measured_fraction_full 0.982
_diffrn_reflns_point_group_measured_fraction_max 0.978
_diffrn_reflns_theta_full 25.242
_diffrn_reflns_theta_max 26.373
_diffrn_reflns_theta_min 0.935
_diffrn_source 'MX1 Beamline Australian Synchrotron'
_exptl_absorpt_coefficient_mu 1.128
_exptl_absorpt_correction_type multi-scan
_exptl_absorpt_process_details 'XDS(Kabsch, 1993)'
_exptl_crystal_colour purple
_exptl_crystal_colour_primary purple
_exptl_crystal_density_diffrn 1.538
_exptl_crystal_density_method 'not measured'
_exptl_crystal_description block
_exptl_crystal_F_000 2340
_exptl_crystal_size_max 0.16
_exptl_crystal_size_mid 0.12
_exptl_crystal_size_min 0.1
_exptl_transmission_factor_max 0.893
_exptl_transmission_factor_min 0.850
_refine_diff_density_max 1.926
_refine_diff_density_min -1.970
_refine_diff_density_rms 0.140
_refine_ls_extinction_coef 0.0063(3)
_refine_ls_extinction_expression Fc^*^=kFc[1+0.001xFc^2^\l^3^/sin(2\q)]^-1/4^
_refine_ls_extinction_method 'SHELXL-2018/3 (Sheldrick 2018)'
_refine_ls_goodness_of_fit_ref 1.025
_refine_ls_hydrogen_treatment constr
_refine_ls_matrix_type full
_refine_ls_number_parameters 1434
_refine_ls_number_reflns 20050
_refine_ls_number_restraints 329
_refine_ls_restrained_S_all 1.029
_refine_ls_R_factor_all 0.0881
_refine_ls_R_factor_gt 0.0557
_refine_ls_shift/su_max 0.001
_refine_ls_shift/su_mean 0.000
_refine_ls_structure_factor_coef Fsqd
_refine_ls_weighting_details 'w=1/[\s^2^(Fo^2^)+(0.0964P)^2^+7.2897P] where P=(Fo^2^+2Fc^2^)/3'
_refine_ls_weighting_scheme calc
_refine_ls_wR_factor_gt 0.1423
_refine_ls_wR_factor_ref 0.1612
_reflns_Friedel_coverage 0.000
_reflns_number_gt 14142
_reflns_number_total 20050
_reflns_threshold_expression 'I > 2\s(I)'
_cod_data_source_file d0dt03044a2.cif
_cod_data_source_block m_a
_cod_depositor_comments 'Adding full bibliography for 7705503--7705523.cif.'
_cod_database_code 7705520
_shelx_shelxl_version_number 2018/3
_shelx_space_group_comment
;
The symmetry employed for this shelxl refinement is uniquely defined
by the following loop, which should always be used as a source of
symmetry information in preference to the above space-group names.
They are only intended as comments.
;
_olex2_refinement_description
;
1. Fixed Uiso
 At 1.2 times of:
  All C(H) groups, All C(H,H) groups
2. Restrained distances
 C111-C110 = C110-O8
 2.4 with sigma of 0.02
 C108-C111 = O8-C109
 1.5 with sigma of 0.02
 O8-C111
 1.5 with sigma of 0.02
3. Uiso/Uaniso restraints and constraints
Uanis(F21) \\sim Ueq, Uanis(F22) \\sim Ueq, Uanis(C83) \\sim Ueq, Uanis(C84)
\\sim Ueq, Uanis(C85) \\sim Ueq, Uanis(C86) \\sim Ueq, Uanis(C87) \\sim Ueq,
Uanis(C88) \\sim Ueq, Uanis(C83A) \\sim Ueq, Uanis(F22A) \\sim Ueq, Uanis(C88A)
\\sim Ueq, Uanis(C84A) \\sim Ueq, Uanis(F21A) \\sim Ueq, Uanis(C85A) \\sim Ueq,
Uanis(C86A) \\sim Ueq, Uanis(C87A) \\sim Ueq, : with sigma of 0.01 and sigma
for terminal atoms of 0.02
Uanis(C107) \\sim Ueq, Uanis(C106) \\sim Ueq, Uanis(C104) \\sim Ueq,
Uanis(C105) \\sim Ueq, Uanis(O7) \\sim Ueq: with sigma of 0.01 and sigma for
terminal atoms of 0.02
Uanis(C111) \\sim Ueq, Uanis(C110) \\sim Ueq, Uanis(C109) \\sim Ueq,
Uanis(C108) \\sim Ueq, Uanis(O8) \\sim Ueq: with sigma of 0.01 and sigma for
terminal atoms of 0.02
4. Rigid body (RIGU) restrains
 F22, C83, C84, C85, C86, C87, C88, C83A, C88A, C84A, F21A, C85A, C86A, C87A,
 F22A, F21
 with sigma for 1-2 distances of 0.004 and sigma for 1-3 distances of 0.004
 C107, C106, C104, C105, O7
 with sigma for 1-2 distances of 0.004 and sigma for 1-3 distances of 0.004
 O8, C110, C109, C108, C111
 with sigma for 1-2 distances of 0.004 and sigma for 1-3 distances of 0.004
5. Others
 Sof(C83A)=Sof(F22A)=Sof(C88A)=Sof(C84A)=Sof(F21A)=Sof(C85A)=Sof(H85A)=
 Sof(C86A)=Sof(H86A)=Sof(C87A)=Sof(H87A)=1-FVAR(1)
 Sof(F21)=Sof(F22)=Sof(C83)=Sof(C84)=Sof(C85)=Sof(H85)=Sof(C86)=Sof(H86)=
 Sof(C87)=Sof(H87)=Sof(C88)=FVAR(1)
 Fixed Sof: C106(0.5) H10A(0.5) H10B(0.5) C105(0.5) H10C(0.5) H10D(0.5)
 O7(0.5) C104(0.5) H10E(0.5) H10F(0.5) C107(0.5) H10G(0.5) H10H(0.5) C110(0.5)
 H11A(0.5) H11B(0.5) C109(0.5) H10I(0.5) H10J(0.5) O8(0.5) C111(0.5) H11C(0.5)
 H11D(0.5) C108(0.5) H10K(0.5) H10L(0.5)
6.a Secondary CH2 refined with riding coordinates:
 C1(H1A,H1B), C2(H2A,H2B), C3(H3A,H3B), C4(H4A,H4B), C5(H5A,H5B), C6(H6A,H6B),
 C7(H7A,H7B), C8(H8A,H8B), C48(H48A,H48B), C49(H49A,H49B), C50(H50A,H50B),
 C51(H51A,H51B), C52(H52A,H52B), C53(H53A,H53B), C54(H54A,H54B), C55(H55A,H55B),
  C95(H95A,H95B), C96(H96A,H96B), C97(H97A,H97B), C99(H99A,H99B), C106(H10A,
 H10B), C105(H10C,H10D), C104(H10E,H10F), C107(H10G,H10H), C110(H11A,H11B),
 C109(H10I,H10J), C111(H11C,H11D), C108(H10K,H10L)
6.b Aromatic/amide H refined with riding coordinates:
 C18(H18), C19(H19), C20(H20), C9(H9), C12(H12), C13(H13), C14(H14), C31(H31),
 C32(H32), C33(H33), C22(H22), C25(H25), C26(H26), C27(H27), C44(H44), C45(H45),
  C46(H46), C35(H35), C38(H38), C39(H39), C40(H40), C65(H65), C66(H66),
 C67(H67), C56(H56), C59(H59), C60(H60), C61(H61), C80(H80), C79(H79), C78(H78),
  C69(H69), C72(H72), C73(H73), C74(H74), C93(H93), C92(H92), C91(H91),
 C82(H82), C85(H85), C86(H86), C87(H87), C85A(H85A), C86A(H86A), C87A(H87A)
;
_olex2_submission_special_instructions 'No special instructions were received'

loop_
_space_group_symop_operation_xyz
'x, y, z'
'-x, -y, -z'

loop_
_atom_site_label
_atom_site_type_symbol
_atom_site_fract_x
_atom_site_fract_y
_atom_site_fract_z
_atom_site_U_iso_or_equiv
_atom_site_adp_type
_atom_site_occupancy
_atom_site_site_symmetry_order
_atom_site_calc_flag
_atom_site_refinement_flags_posn
_atom_site_refinement_flags_adp
_atom_site_refinement_flags_occupancy
_atom_site_disorder_assembly
_atom_site_disorder_group
Nd1 Nd 0.67915(2) 0.62550(2) 0.76938(2) 0.02593(10) Uani 1 1 d . . . . .
F4 F 0.7788(4) 0.7245(3) 0.9029(2) 0.0655(12) Uani 1 1 d . . . . .
F3 F 0.4056(4) 0.7872(3) 0.9296(2) 0.0848(16) Uani 1 1 d . . . . .
F2 F 0.3481(3) 0.8616(2) 0.7979(2) 0.0554(10) Uani 1 1 d . . . . .
F1 F 0.6711(4) 0.8008(2) 0.64308(16) 0.0514(10) Uani 1 1 d . . . . .
F7 F 0.4245(3) 0.6367(3) 0.88346(18) 0.0589(12) Uani 1 1 d . . . . .
F8 F 0.6827(4) 0.3965(2) 0.92115(17) 0.0560(11) Uani 1 1 d . . . . .
F5 F 0.8326(3) 0.5723(3) 0.96201(16) 0.0509(10) Uani 1 1 d . . . . .
F6 F 0.9873(3) 0.5236(2) 0.75002(16) 0.0466(9) Uani 1 1 d . . . . .
F11 F 0.5589(3) 0.6917(2) 0.61505(16) 0.0418(8) Uani 1 1 d . . . . .
F12 F 0.9296(3) 0.5404(2) 0.56094(15) 0.0383(8) Uani 1 1 d . . . . .
F9 F 0.9966(3) 0.4209(2) 0.66418(15) 0.0393(8) Uani 1 1 d . . . . .
F10 F 0.6852(3) 0.3918(2) 0.79816(14) 0.0346(8) Uani 1 1 d . . . . .
O1 O 0.8248(3) 0.6811(3) 0.72652(18) 0.0372(10) Uani 1 1 d . . . . .
O2 O 0.5112(3) 0.6121(2) 0.75177(18) 0.0338(9) Uani 1 1 d . . . . .
N1 N 0.6132(4) 0.7356(3) 0.8506(2) 0.0300(10) Uani 1 1 d . . . . .
N2 N 0.5711(4) 0.7717(3) 0.7593(2) 0.0319(11) Uani 1 1 d . . . . .
N3 N 0.6364(4) 0.5499(3) 0.8654(2) 0.0298(10) Uani 1 1 d . . . . .
N4 N 0.8025(4) 0.5596(3) 0.8414(2) 0.0312(11) Uani 1 1 d . . . . .
N5 N 0.7314(4) 0.5872(3) 0.6530(2) 0.0285(10) Uani 1 1 d . . . . .
N6 N 0.7736(4) 0.4891(3) 0.72023(19) 0.0265(10) Uani 1 1 d . . . . .
C17 C 0.4923(8) 0.7797(4) 0.9524(3) 0.064(2) Uani 1 1 d . . . . .
C18 C 0.4748(10) 0.7992(6) 1.0135(4) 0.092(4) Uani 1 1 d . . . . .
H18 H 0.403265 0.817990 1.038700 0.111 Uiso 1 1 calc R . . . .
C19 C 0.5586(11) 0.7913(5) 1.0363(4) 0.093(4) Uani 1 1 d . . . . .
H19 H 0.546362 0.803905 1.078321 0.112 Uiso 1 1 calc R . . . .
C20 C 0.6626(10) 0.7653(5) 1.0009(4) 0.078(3) Uani 1 1 d . . . . .
H20 H 0.722655 0.759972 1.017363 0.094 Uiso 1 1 calc R . . . .
C21 C 0.6762(7) 0.7471(4) 0.9400(3) 0.0507(18) Uani 1 1 d . . . . .
C16 C 0.5949(6) 0.7545(4) 0.9127(3) 0.0397(15) Uani 1 1 d . . . . .
C9 C 0.5590(5) 0.7894(3) 0.8169(3) 0.0324(13) Uani 1 1 d . . . . .
H9 H 0.512275 0.839567 0.833791 0.039 Uiso 1 1 calc R . . . .
C10 C 0.5138(5) 0.8283(4) 0.7229(3) 0.0372(14) Uani 1 1 d . . . . .
C11 C 0.5616(6) 0.8412(4) 0.6627(3) 0.0446(16) Uani 1 1 d . . . . .
C12 C 0.5092(8) 0.8889(4) 0.6227(3) 0.057(2) Uani 1 1 d . . . . .
H12 H 0.547056 0.894589 0.581953 0.068 Uiso 1 1 calc R . . . .
C13 C 0.3999(8) 0.9288(5) 0.6426(4) 0.065(3) Uani 1 1 d . . . . .
H13 H 0.361577 0.962086 0.615055 0.078 Uiso 1 1 calc R . . . .
C14 C 0.3457(7) 0.9210(4) 0.7018(4) 0.057(2) Uani 1 1 d . . . . .
H14 H 0.270440 0.949089 0.715821 0.068 Uiso 1 1 calc R . . . .
C15 C 0.4027(6) 0.8716(4) 0.7401(3) 0.0467(17) Uani 1 1 d . . . . .
C30 C 0.4499(5) 0.5628(5) 0.9049(3) 0.0478(18) Uani 1 1 d . . . . .
C31 C 0.3666(7) 0.5332(7) 0.9337(3) 0.074(3) Uani 1 1 d . . . . .
H31 H 0.293051 0.564988 0.937234 0.089 Uiso 1 1 calc R . . . .
C32 C 0.3923(9) 0.4583(8) 0.9568(3) 0.082(4) Uani 1 1 d . . . . .
H32 H 0.336586 0.437665 0.975601 0.098 Uiso 1 1 calc R . . . .
C33 C 0.4971(9) 0.4140(6) 0.9525(3) 0.066(3) Uani 1 1 d . . . . .
H33 H 0.515243 0.362224 0.968623 0.079 Uiso 1 1 calc R . . . .
C34 C 0.5780(6) 0.4442(4) 0.9248(3) 0.0456(17) Uani 1 1 d . . . . .
C29 C 0.5584(5) 0.5180(4) 0.8987(2) 0.0346(14) Uani 1 1 d . . . . .
C22 C 0.7312(5) 0.5325(4) 0.8794(3) 0.0321(13) Uani 1 1 d . . . . .
H22 H 0.747054 0.502356 0.914413 0.039 Uiso 1 1 calc R . . . .
C23 C 0.9025(5) 0.5474(4) 0.8550(3) 0.0352(14) Uani 1 1 d . . . . .
C24 C 0.9204(5) 0.5541(4) 0.9125(3) 0.0442(16) Uani 1 1 d . . . . .
C25 C 1.0197(6) 0.5461(5) 0.9223(3) 0.057(2) Uani 1 1 d . . . . .
H25 H 1.026484 0.551750 0.962514 0.069 Uiso 1 1 calc R . . . .
C26 C 1.1097(6) 0.5299(5) 0.8732(3) 0.063(2) Uani 1 1 d . . . . .
H26 H 1.178861 0.523202 0.879588 0.075 Uiso 1 1 calc R . . . .
C27 C 1.0975(6) 0.5237(5) 0.8148(3) 0.0532(19) Uani 1 1 d . . . . .
H27 H 1.157642 0.513302 0.780238 0.064 Uiso 1 1 calc R . . . .
C28 C 0.9960(5) 0.5328(4) 0.8081(3) 0.0439(16) Uani 1 1 d . . . . .
C43 C 0.6557(5) 0.6697(4) 0.5737(3) 0.0337(13) Uani 1 1 d . . . . .
C44 C 0.6618(6) 0.7029(4) 0.5164(3) 0.0412(15) Uani 1 1 d . . . . .
H44 H 0.600077 0.741695 0.506640 0.049 Uiso 1 1 calc R . . . .
C45 C 0.7605(6) 0.6784(4) 0.4732(3) 0.0410(15) Uani 1 1 d . . . . .
H45 H 0.766566 0.700667 0.433321 0.049 Uiso 1 1 calc R . . . .
C46 C 0.8493(6) 0.6222(4) 0.4877(3) 0.0391(15) Uani 1 1 d . . . . .
H46 H 0.916233 0.604006 0.457960 0.047 Uiso 1 1 calc R . . . .
C47 C 0.8393(5) 0.5928(4) 0.5463(2) 0.0315(13) Uani 1 1 d . . . . .
C42 C 0.7428(4) 0.6136(3) 0.5920(2) 0.0274(12) Uani 1 1 d . . . . .
C35 C 0.7828(4) 0.5127(3) 0.6625(2) 0.0265(12) Uani 1 1 d . . . . .
H35 H 0.825001 0.477208 0.629315 0.032 Uiso 1 1 calc R . . . .
C36 C 0.8377(5) 0.4128(3) 0.7325(2) 0.0298(12) Uani 1 1 d . . . . .
C37 C 0.9488(5) 0.3791(4) 0.7075(3) 0.0348(14) Uani 1 1 d . . . . .
C38 C 1.0128(6) 0.3079(4) 0.7238(3) 0.0444(16) Uani 1 1 d . . . . .
H38 H 1.088246 0.288399 0.705409 0.053 Uiso 1 1 calc R . . . .
C39 C 0.9649(6) 0.2643(4) 0.7680(3) 0.0441(16) Uani 1 1 d . . . . .
H39 H 1.007846 0.214990 0.780902 0.053 Uiso 1 1 calc R . . . .
C40 C 0.8542(5) 0.2933(4) 0.7931(3) 0.0388(15) Uani 1 1 d . . . . .
H40 H 0.820498 0.263544 0.822613 0.047 Uiso 1 1 calc R . . . .
C41 C 0.7939(5) 0.3652(4) 0.7749(2) 0.0331(13) Uani 1 1 d . . . . .
C1 C 0.8323(7) 0.7494(5) 0.7517(4) 0.065(2) Uani 1 1 d . . . . .
H1A H 0.836873 0.740105 0.795042 0.078 Uiso 1 1 calc R . . . .
H1B H 0.767464 0.796005 0.750313 0.078 Uiso 1 1 calc R . . . .
C2 C 0.9289(6) 0.7630(5) 0.7152(4) 0.061(2) Uani 1 1 d . . . . .
H2A H 0.972825 0.769350 0.742240 0.073 Uiso 1 1 calc R . . . .
H2B H 0.908846 0.811557 0.690862 0.073 Uiso 1 1 calc R . . . .
C3 C 0.9923(5) 0.6928(4) 0.6733(3) 0.0437(16) Uani 1 1 d . . . . .
H3A H 1.047645 0.653263 0.691571 0.052 Uiso 1 1 calc R . . . .
H3B H 1.027960 0.708494 0.632786 0.052 Uiso 1 1 calc R . . . .
C4 C 0.9041(5) 0.6617(4) 0.6683(3) 0.0408(15) Uani 1 1 d . . . . .
H4A H 0.871240 0.687286 0.634053 0.049 Uiso 1 1 calc R . . . .
H4B H 0.933970 0.603981 0.661068 0.049 Uiso 1 1 calc R . . . .
C5 C 0.4116(5) 0.6748(4) 0.7460(3) 0.0375(14) Uani 1 1 d . . . . .
H5A H 0.427744 0.715174 0.716618 0.045 Uiso 1 1 calc R . . . .
H5B H 0.370262 0.700597 0.786191 0.045 Uiso 1 1 calc R . . . .
C6 C 0.3476(6) 0.6329(4) 0.7219(4) 0.0486(17) Uani 1 1 d . . . . .
H6A H 0.268746 0.657589 0.739017 0.058 Uiso 1 1 calc R . . . .
H6B H 0.362886 0.633986 0.676541 0.058 Uiso 1 1 calc R . . . .
C7 C 0.3884(5) 0.5510(4) 0.7444(3) 0.0406(15) Uani 1 1 d . . . . .
H7A H 0.377032 0.513259 0.719550 0.049 Uiso 1 1 calc R . . . .
H7B H 0.352579 0.546900 0.788013 0.049 Uiso 1 1 calc R . . . .
C8 C 0.5080(5) 0.5368(4) 0.7361(3) 0.0392(15) Uani 1 1 d . . . . .
H8A H 0.539306 0.494989 0.763913 0.047 Uiso 1 1 calc R . . . .
H8B H 0.548434 0.521358 0.693246 0.047 Uiso 1 1 calc R . . . .
Nd2 Nd 0.62688(2) 0.16453(2) 0.64945(2) 0.02616(10) Uani 1 1 d . . . . .
F15 F 0.6379(3) 0.4005(2) 0.62244(15) 0.0388(8) Uani 1 1 d . . . . .
F16 F 0.9586(3) 0.1887(2) 0.55124(16) 0.0435(9) Uani 1 1 d . . . . .
F14 F 0.9879(3) 0.0777(2) 0.68999(16) 0.0419(9) Uani 1 1 d . . . . .
F13 F 0.6484(3) 0.1629(2) 0.83054(15) 0.0426(9) Uani 1 1 d . . . . .
F19 F 0.7256(3) 0.3015(2) 0.44629(15) 0.0374(8) Uani 1 1 d . . . . .
F20 F 0.7284(3) 0.0415(2) 0.48735(16) 0.0407(8) Uani 1 1 d . . . . .
F18 F 0.5234(3) 0.4218(2) 0.53444(15) 0.0397(8) Uani 1 1 d . . . . .
F17 F 0.3190(3) 0.2903(2) 0.67403(15) 0.0357(8) Uani 1 1 d . . . . .
F23 F 0.4909(3) 0.1003(3) 0.53946(18) 0.0651(13) Uani 1 1 d . . . . .
F24 F 0.2714(4) 0.1315(4) 0.7394(2) 0.102(2) Uani 1 1 d . . . . .
F21 F 0.3824(11) 0.0841(7) 0.8372(5) 0.046(3) Uani 0.420(14) 1 d . U P A 1
F22 F 0.7572(11) -0.0370(7) 0.7521(7) 0.039(3) Uani 0.420(14) 1 d . U P A 1
O3 O 0.5059(3) 0.2547(2) 0.73574(16) 0.0296(8) Uani 1 1 d . . . . .
O4 O 0.7605(3) 0.0351(2) 0.6094(2) 0.0366(10) Uani 1 1 d . . . . .
N7 N 0.7522(4) 0.2438(3) 0.6312(2) 0.0303(10) Uani 1 1 d . . . . .
N8 N 0.7634(4) 0.1612(3) 0.7114(2) 0.0282(10) Uani 1 1 d . . . . .
N9 N 0.6582(4) 0.1923(3) 0.5320(2) 0.0292(10) Uani 1 1 d . . . . .
N10 N 0.5147(4) 0.2791(3) 0.5951(2) 0.0287(10) Uani 1 1 d . . . . .
N11 N 0.4785(4) 0.1076(3) 0.6617(2) 0.0328(11) Uani 1 1 d . . . . .
N12 N 0.5803(5) 0.0634(3) 0.7308(2) 0.0472(15) Uani 1 1 d . . . . .
C64 C 0.7349(5) 0.3704(3) 0.5820(2) 0.0290(12) Uani 1 1 d . . . . .
C65 C 0.7691(5) 0.4185(4) 0.5371(3) 0.0387(14) Uani 1 1 d . . . . .
H65 H 0.723914 0.471362 0.533434 0.046 Uiso 1 1 calc R . . . .
C66 C 0.8693(5) 0.3887(4) 0.4977(3) 0.0402(15) Uani 1 1 d . . . . .
H66 H 0.893908 0.421284 0.466651 0.048 Uiso 1 1 calc R . . . .
C67 C 0.9339(5) 0.3124(4) 0.5029(3) 0.0408(15) Uani 1 1 d . . . . .
H67 H 1.004169 0.292131 0.476501 0.049 Uiso 1 1 calc R . . . .
C68 C 0.8952(5) 0.2656(4) 0.5469(3) 0.0348(13) Uani 1 1 d . . . . .
C63 C 0.7952(5) 0.2923(3) 0.5877(2) 0.0289(12) Uani 1 1 d . . . . .
C56 C 0.8050(4) 0.2080(3) 0.6733(2) 0.0284(12) Uani 1 1 d . . . . .
H56 H 0.869575 0.215568 0.675974 0.034 Uiso 1 1 calc R . . . .
C57 C 0.8148(5) 0.1238(3) 0.7577(3) 0.0299(12) Uani 1 1 d . . . . .
C58 C 0.7572(5) 0.1231(4) 0.8175(3) 0.0370(14) Uani 1 1 d . . . . .
C59 C 0.8006(6) 0.0870(4) 0.8660(3) 0.0501(18) Uani 1 1 d . . . . .
H59 H 0.756168 0.088323 0.906216 0.060 Uiso 1 1 calc R . . . .
C60 C 0.9130(6) 0.0483(5) 0.8533(3) 0.058(2) Uani 1 1 d . . . . .
H60 H 0.946101 0.023610 0.885538 0.070 Uiso 1 1 calc R . . . .
C61 C 0.9757(5) 0.0457(4) 0.7943(3) 0.0500(18) Uani 1 1 d . . . . .
H61 H 1.051814 0.019276 0.785512 0.060 Uiso 1 1 calc R . . . .
C62 C 0.9256(5) 0.0825(4) 0.7484(3) 0.0368(14) Uani 1 1 d . . . . .
C80 C 0.8320(5) 0.0695(4) 0.3938(3) 0.0381(14) Uani 1 1 d . . . . .
H80 H 0.858714 0.015229 0.382651 0.046 Uiso 1 1 calc R . . . .
C79 C 0.8625(5) 0.1238(4) 0.3538(3) 0.0414(15) Uani 1 1 d . . . . .
H79 H 0.909002 0.107588 0.314358 0.050 Uiso 1 1 calc R . . . .
C78 C 0.8248(5) 0.2020(4) 0.3718(3) 0.0380(14) Uani 1 1 d . . . . .
H78 H 0.844226 0.240316 0.344681 0.046 Uiso 1 1 calc R . . . .
C77 C 0.7585(5) 0.2237(3) 0.4298(3) 0.0319(13) Uani 1 1 d . . . . .
C76 C 0.7237(4) 0.1722(3) 0.4720(3) 0.0304(12) Uani 1 1 d . . . . .
C81 C 0.7625(5) 0.0948(4) 0.4499(3) 0.0341(13) Uani 1 1 d . . . . .
C69 C 0.5754(4) 0.2589(3) 0.5391(3) 0.0284(12) Uani 1 1 d . . . . .
H69 H 0.559976 0.291370 0.505055 0.034 Uiso 1 1 calc R . . . .
C70 C 0.4294(4) 0.3508(3) 0.6048(2) 0.0269(12) Uani 1 1 d . . . . .
C71 C 0.3305(5) 0.3575(3) 0.6472(3) 0.0316(13) Uani 1 1 d . . . . .
C72 C 0.2437(5) 0.4267(4) 0.6601(3) 0.0373(14) Uani 1 1 d . . . . .
H72 H 0.178620 0.427420 0.688758 0.045 Uiso 1 1 calc R . . . .
C73 C 0.2522(5) 0.4948(4) 0.6310(3) 0.0396(15) Uani 1 1 d . . . . .
H73 H 0.193058 0.542958 0.639740 0.047 Uiso 1 1 calc R . . . .
C74 C 0.3480(5) 0.4929(4) 0.5888(3) 0.0387(14) Uani 1 1 d . . . . .
H74 H 0.355267 0.539616 0.568872 0.046 Uiso 1 1 calc R . . . .
C75 C 0.4316(5) 0.4221(4) 0.5765(3) 0.0328(13) Uani 1 1 d . . . . .
C93 C 0.1965(6) 0.1326(5) 0.6558(6) 0.086(4) Uani 1 1 d . . . . .
H93 H 0.127805 0.140485 0.683241 0.103 Uiso 1 1 calc R . . . .
C92 C 0.2075(6) 0.1284(4) 0.5938(5) 0.070(3) Uani 1 1 d . . . . .
H92 H 0.146921 0.132490 0.578315 0.084 Uiso 1 1 calc R . . . .
C91 C 0.3075(6) 0.1180(5) 0.5538(4) 0.060(2) Uani 1 1 d . . . . .
H91 H 0.316474 0.115456 0.510642 0.072 Uiso 1 1 calc R . . . .
C90 C 0.3938(5) 0.1116(4) 0.5782(3) 0.0469(17) Uani 1 1 d . . . . .
C89 C 0.3874(5) 0.1139(4) 0.6403(3) 0.0377(14) Uani 1 1 d . . . . .
C94 C 0.2850(6) 0.1253(5) 0.6784(4) 0.062(2) Uani 1 1 d . . . . .
C82 C 0.4974(6) 0.0642(4) 0.7103(3) 0.0431(16) Uani 1 1 d . . . . .
H82 H 0.452669 0.034644 0.729783 0.052 Uiso 1 1 calc R . . . .
C83 C 0.5714(16) 0.0251(10) 0.7891(8) 0.030(3) Uani 0.420(14) 1 d . U P A 1
C84 C 0.485(2) 0.0333(16) 0.8414(12) 0.042(5) Uani 0.420(14) 1 d . U P A 1
C85 C 0.4945(17) -0.0022(10) 0.8975(8) 0.051(4) Uani 0.420(14) 1 d . U P A 1
H85 H 0.433488 0.004795 0.931218 0.061 Uiso 0.420(14) 1 calc R U P A 1
C86 C 0.603(2) -0.0510(15) 0.9016(10) 0.056(5) Uani 0.420(14) 1 d . U P A 1
H86 H 0.615557 -0.074917 0.939380 0.067 Uiso 0.420(14) 1 calc R . P A 1
C87 C 0.684(2) -0.0619(13) 0.8531(10) 0.050(4) Uani 0.420(14) 1 d . U P A 1
H87 H 0.754761 -0.095913 0.855215 0.060 Uiso 0.420(14) 1 calc R U P A 1
C88 C 0.6676(17) -0.0245(11) 0.7997(9) 0.037(3) Uani 0.420(14) 1 d . U P A 1
C48 C 0.4216(5) 0.2425(4) 0.7855(3) 0.0372(14) Uani 1 1 d . . . . .
H48A H 0.453067 0.200920 0.813409 0.045 Uiso 1 1 calc R . . . .
H48B H 0.370041 0.227055 0.769381 0.045 Uiso 1 1 calc R . . . .
C49 C 0.3659(5) 0.3220(4) 0.8186(3) 0.0418(15) Uani 1 1 d . . . . .
H49A H 0.330472 0.316119 0.861989 0.050 Uiso 1 1 calc R . . . .
H49B H 0.311634 0.358394 0.797895 0.050 Uiso 1 1 calc R . . . .
C50 C 0.4621(5) 0.3499(4) 0.8132(3) 0.0379(14) Uani 1 1 d . . . . .
H50A H 0.437913 0.407745 0.818655 0.045 Uiso 1 1 calc R . . . .
H50B H 0.504205 0.323773 0.843633 0.045 Uiso 1 1 calc R . . . .
C51 C 0.5272(5) 0.3250(4) 0.7484(3) 0.0358(14) Uani 1 1 d . . . . .
H51A H 0.503936 0.367296 0.719095 0.043 Uiso 1 1 calc R . . . .
H51B H 0.605331 0.312688 0.745328 0.043 Uiso 1 1 calc R . . . .
C52 C 0.7367(5) -0.0362(4) 0.6059(3) 0.0400(15) Uani 1 1 d . . . . .
H52A H 0.680581 -0.026887 0.582683 0.048 Uiso 1 1 calc R . . . .
H52B H 0.710435 -0.054388 0.647543 0.048 Uiso 1 1 calc R . . . .
C53 C 0.8416(7) -0.0967(5) 0.5732(5) 0.077(3) Uani 1 1 d . . . . .
H53A H 0.863171 -0.142911 0.599734 0.093 Uiso 1 1 calc R . . . .
H53B H 0.833862 -0.114821 0.534810 0.093 Uiso 1 1 calc R . . . .
C54 C 0.9202(6) -0.0581(5) 0.5601(6) 0.093(4) Uani 1 1 d . . . . .
H54A H 0.982719 -0.089439 0.576986 0.112 Uiso 1 1 calc R . . . .
H54B H 0.946658 -0.055467 0.515031 0.112 Uiso 1 1 calc R . . . .
C55 C 0.8768(5) 0.0196(5) 0.5855(4) 0.065(2) Uani 1 1 d . . . . .
H55A H 0.889708 0.058253 0.553567 0.078 Uiso 1 1 calc R . . . .
H55B H 0.910643 0.022895 0.618898 0.078 Uiso 1 1 calc R . . . .
C95 C 0.1318(8) 0.7142(5) 0.8875(5) 0.072(2) Uani 1 1 d . . . . .
H95A H 0.118200 0.693653 0.929695 0.087 Uiso 1 1 calc R . . . .
H95B H 0.192863 0.673618 0.860810 0.087 Uiso 1 1 calc R . . . .
C96 C 0.1539(9) 0.7893(6) 0.8865(5) 0.088(3) Uani 1 1 d . . . . .
H96A H 0.231571 0.779706 0.882940 0.106 Uiso 1 1 calc R . . . .
H96B H 0.110081 0.822069 0.923503 0.106 Uiso 1 1 calc R . . . .
C97 C 0.1187(10) 0.8274(6) 0.8281(6) 0.100(4) Uani 1 1 d . . . . .
H97A H 0.089602 0.885463 0.832865 0.120 Uiso 1 1 calc R . . . .
H97B H 0.181847 0.813387 0.792336 0.120 Uiso 1 1 calc R . . . .
O5 O 0.0403(10) 0.8008(7) 0.8184(7) 0.195(6) Uani 1 1 d . . . . .
C99 C 0.0329(10) 0.7381(7) 0.8632(8) 0.128(5) Uani 1 1 d . . . . .
H99A H 0.029350 0.692569 0.843104 0.154 Uiso 1 1 calc R . . . .
H99B H -0.032911 0.757735 0.896918 0.154 Uiso 1 1 calc R . . . .
C83A C 0.6244(13) 0.0132(8) 0.7777(6) 0.035(3) Uani 0.580(14) 1 d . U P A 2
F22A F 0.8044(8) -0.0326(4) 0.7239(4) 0.043(2) Uani 0.580(14) 1 d . U P A 2
C88A C 0.7280(17) -0.0326(10) 0.7772(8) 0.040(3) Uani 0.580(14) 1 d . U P A 2
C84A C 0.5507(14) 0.0133(9) 0.8334(6) 0.049(3) Uani 0.580(14) 1 d . U P A 2
F21A F 0.4445(11) 0.0589(7) 0.8402(4) 0.061(3) Uani 0.580(14) 1 d . U P A 2
C85A C 0.5794(16) -0.0319(11) 0.8848(8) 0.059(4) Uani 0.580(14) 1 d . U P A 2
H85A H 0.526768 -0.032191 0.921681 0.071 Uiso 0.580(14) 1 calc R U P A 2
C86A C 0.6872(16) -0.0751(11) 0.8784(8) 0.063(4) Uani 0.580(14) 1 d . U P A 2
H86A H 0.709712 -0.105600 0.911972 0.076 Uiso 0.580(14) 1 calc R U P A 2
C87A C 0.7648(13) -0.0756(8) 0.8240(6) 0.053(3) Uani 0.580(14) 1 d . U P A 2
H87A H 0.839510 -0.104641 0.820042 0.063 Uiso 0.580(14) 1 calc R U P A 2
C106 C -0.0455(16) 0.3434(13) 0.9252(11) 0.088(5) Uani 0.5 1 d . U P B 1
H10A H -0.078782 0.379080 0.961470 0.105 Uiso 0.5 1 calc R . P B 1
H10B H -0.078852 0.368182 0.890961 0.105 Uiso 0.5 1 calc R . P B 1
C105 C 0.1261(16) 0.2504(12) 0.8853(10) 0.084(5) Uani 0.5 1 d . U P B 1
H10C H 0.187372 0.225850 0.904865 0.101 Uiso 0.5 1 calc R . P B 1
H10D H 0.155836 0.252559 0.840519 0.101 Uiso 0.5 1 calc R . P B 1
O7 O 0.0553(15) 0.2034(10) 0.8974(8) 0.121(5) Uani 0.5 1 d . U P B 1
C104 C 0.0693(17) 0.3241(13) 0.9080(11) 0.098(5) Uani 0.5 1 d . U P B 1
H10E H 0.086894 0.362154 0.876807 0.117 Uiso 0.5 1 calc R . P B 1
H10F H 0.093727 0.330890 0.944473 0.117 Uiso 0.5 1 calc R . P B 1
C107 C -0.0547(17) 0.2735(13) 0.9381(8) 0.085(4) Uani 0.5 1 d . U P B 1
H10G H -0.120652 0.271974 0.927836 0.102 Uiso 0.5 1 calc R . P B 1
H10H H -0.061341 0.263421 0.982543 0.102 Uiso 0.5 1 calc R . P B 1
C110 C 0.2620(12) 0.0169(11) 0.9831(7) 0.079(5) Uani 0.5 1 d D U P C 2
H11A H 0.284207 -0.021175 1.015334 0.094 Uiso 0.5 1 calc R . P C 2
H11B H 0.318665 0.040727 0.966314 0.094 Uiso 0.5 1 calc R . P C 2
C109 C 0.1704(15) 0.0695(11) 1.0037(9) 0.083(5) Uani 0.5 1 d D U P C 2
H10I H 0.159396 0.116284 0.976985 0.100 Uiso 0.5 1 calc R . P C 2
H10J H 0.163702 0.086032 1.045876 0.100 Uiso 0.5 1 calc R . P C 2
O8 O 0.0919(13) 0.0297(13) 1.0032(9) 0.154(6) Uani 0.5 1 d D U P C 2
C111 C 0.1370(17) 0.0015(18) 0.9324(11) 0.137(8) Uani 0.5 1 d D U P C 2
H11C H 0.117815 -0.043737 0.923495 0.165 Uiso 0.5 1 calc R . P C 2
H11D H 0.116906 0.044836 0.903230 0.165 Uiso 0.5 1 calc R . P C 2
C108 C 0.2424(18) -0.0191(16) 0.9368(12) 0.124(7) Uani 0.5 1 d D U P C 2
H10K H 0.285557 -0.007682 0.897028 0.149 Uiso 0.5 1 calc R . P C 2
H10L H 0.270168 -0.076828 0.942690 0.149 Uiso 0.5 1 calc R . P C 2

loop_
_atom_site_aniso_label
_atom_site_aniso_U_11
_atom_site_aniso_U_22
_atom_site_aniso_U_33
_atom_site_aniso_U_23
_atom_site_aniso_U_13
_atom_site_aniso_U_12
Nd1 0.02684(17) 0.02970(19) 0.02347(16) -0.00316(12) -0.00732(12) -0.01074(13)
F4 0.077(3) 0.072(3) 0.066(3) -0.002(2) -0.046(3) -0.027(3)
F3 0.054(3) 0.101(4) 0.068(3) -0.013(3) 0.015(3) -0.006(3)
F2 0.044(2) 0.051(3) 0.072(3) 0.007(2) -0.020(2) -0.0136(19)
F1 0.076(3) 0.054(3) 0.0328(19) -0.0009(17) -0.0136(19) -0.032(2)
F7 0.037(2) 0.079(3) 0.046(2) -0.011(2) -0.0131(18) 0.002(2)
F8 0.095(3) 0.043(2) 0.036(2) 0.0054(17) -0.021(2) -0.028(2)
F5 0.044(2) 0.085(3) 0.0329(19) -0.0034(19) -0.0123(16) -0.029(2)
F6 0.0319(19) 0.074(3) 0.0358(19) -0.0184(18) -0.0056(15) -0.0179(18)
F11 0.0360(19) 0.048(2) 0.042(2) 0.0020(17) -0.0129(16) -0.0129(17)
F12 0.0341(19) 0.043(2) 0.0334(18) -0.0037(15) -0.0034(15) -0.0106(16)
F9 0.0289(18) 0.048(2) 0.0382(19) -0.0051(16) -0.0025(14) -0.0122(16)
F10 0.0361(19) 0.038(2) 0.0330(17) -0.0039(14) -0.0072(14) -0.0163(15)
O1 0.038(2) 0.051(3) 0.030(2) -0.0088(19) -0.0002(17) -0.027(2)
O2 0.030(2) 0.034(2) 0.041(2) -0.0064(18) -0.0149(18) -0.0098(18)
N1 0.039(3) 0.027(3) 0.024(2) -0.0027(19) -0.010(2) -0.008(2)
N2 0.038(3) 0.030(3) 0.031(2) 0.003(2) -0.015(2) -0.011(2)
N3 0.031(3) 0.035(3) 0.025(2) -0.003(2) -0.0065(19) -0.013(2)
N4 0.027(2) 0.042(3) 0.028(2) -0.003(2) -0.008(2) -0.015(2)
N5 0.029(2) 0.034(3) 0.028(2) -0.001(2) -0.0085(19) -0.016(2)
N6 0.031(2) 0.028(3) 0.023(2) -0.0011(19) -0.0093(19) -0.011(2)
C17 0.096(7) 0.040(5) 0.030(4) -0.001(3) 0.002(4) 0.000(4)
C18 0.140(10) 0.066(6) 0.025(4) -0.006(4) 0.007(5) 0.004(6)
C19 0.181(12) 0.040(5) 0.030(4) -0.004(4) -0.027(6) -0.001(6)
C20 0.144(10) 0.050(5) 0.044(4) 0.001(4) -0.050(6) -0.019(6)
C21 0.073(5) 0.038(4) 0.037(4) -0.004(3) -0.020(4) -0.007(4)
C16 0.064(4) 0.028(3) 0.021(3) 0.001(2) -0.011(3) -0.008(3)
C9 0.036(3) 0.027(3) 0.036(3) 0.000(2) -0.012(3) -0.010(3)
C10 0.052(4) 0.035(4) 0.038(3) 0.004(3) -0.024(3) -0.023(3)
C11 0.063(5) 0.042(4) 0.043(4) 0.001(3) -0.026(3) -0.027(4)
C12 0.104(7) 0.045(5) 0.048(4) 0.015(3) -0.045(4) -0.041(5)
C13 0.108(7) 0.040(5) 0.087(6) 0.021(4) -0.072(6) -0.043(5)
C14 0.066(5) 0.028(4) 0.093(6) 0.008(4) -0.052(5) -0.016(3)
C15 0.056(4) 0.035(4) 0.065(5) 0.004(3) -0.035(4) -0.020(3)
C30 0.037(4) 0.083(6) 0.029(3) -0.020(3) 0.001(3) -0.030(4)
C31 0.050(5) 0.150(10) 0.038(4) -0.040(5) 0.007(3) -0.058(6)
C32 0.107(8) 0.153(10) 0.027(4) -0.027(5) 0.014(4) -0.110(8)
C33 0.114(8) 0.086(6) 0.028(3) -0.010(4) -0.001(4) -0.079(6)
C34 0.066(5) 0.055(5) 0.027(3) -0.005(3) -0.007(3) -0.036(4)
C29 0.040(3) 0.052(4) 0.020(3) -0.006(3) -0.005(2) -0.025(3)
C22 0.034(3) 0.034(3) 0.031(3) -0.003(2) -0.012(2) -0.012(3)
C23 0.034(3) 0.042(4) 0.031(3) -0.002(3) -0.014(3) -0.011(3)
C24 0.041(4) 0.067(5) 0.031(3) -0.003(3) -0.014(3) -0.021(3)
C25 0.052(4) 0.088(6) 0.046(4) -0.002(4) -0.022(3) -0.032(4)
C26 0.039(4) 0.105(7) 0.053(4) -0.017(4) -0.014(3) -0.032(4)
C27 0.036(4) 0.084(6) 0.044(4) -0.007(4) -0.007(3) -0.026(4)
C28 0.039(4) 0.065(5) 0.034(3) -0.007(3) -0.011(3) -0.022(3)
C43 0.034(3) 0.039(4) 0.035(3) 0.001(3) -0.012(3) -0.018(3)
C44 0.057(4) 0.046(4) 0.040(3) 0.005(3) -0.027(3) -0.030(3)
C45 0.062(4) 0.049(4) 0.028(3) 0.004(3) -0.018(3) -0.034(3)
C46 0.055(4) 0.043(4) 0.026(3) -0.004(3) -0.007(3) -0.026(3)
C47 0.038(3) 0.034(3) 0.028(3) -0.003(2) -0.010(2) -0.016(3)
C42 0.033(3) 0.029(3) 0.026(3) -0.003(2) -0.010(2) -0.016(2)
C35 0.027(3) 0.023(3) 0.031(3) -0.005(2) -0.012(2) -0.007(2)
C36 0.034(3) 0.031(3) 0.026(3) -0.006(2) -0.009(2) -0.010(2)
C37 0.039(3) 0.041(4) 0.030(3) -0.003(3) -0.010(3) -0.018(3)
C38 0.041(4) 0.046(4) 0.042(4) -0.008(3) -0.018(3) -0.004(3)
C39 0.053(4) 0.032(4) 0.041(4) -0.005(3) -0.019(3) 0.000(3)
C40 0.056(4) 0.037(4) 0.028(3) -0.002(3) -0.016(3) -0.017(3)
C41 0.039(3) 0.036(4) 0.027(3) -0.009(2) -0.006(2) -0.015(3)
C1 0.060(5) 0.087(6) 0.058(5) -0.037(4) 0.012(4) -0.048(5)
C2 0.052(5) 0.054(5) 0.075(5) -0.022(4) 0.007(4) -0.028(4)
C3 0.037(4) 0.060(5) 0.040(3) -0.011(3) 0.001(3) -0.029(3)
C4 0.044(4) 0.056(4) 0.029(3) -0.010(3) -0.006(3) -0.025(3)
C5 0.030(3) 0.040(4) 0.042(3) -0.002(3) -0.011(3) -0.008(3)
C6 0.040(4) 0.047(4) 0.069(5) -0.002(3) -0.026(3) -0.017(3)
C7 0.035(3) 0.038(4) 0.055(4) -0.001(3) -0.021(3) -0.014(3)
C8 0.037(3) 0.032(4) 0.053(4) -0.008(3) -0.017(3) -0.011(3)
Nd2 0.02813(17) 0.02512(18) 0.02784(17) -0.00324(12) -0.01119(12) -0.00840(13)
F15 0.042(2) 0.035(2) 0.0354(18) -0.0046(15) -0.0063(15) -0.0095(16)
F16 0.036(2) 0.047(2) 0.041(2) -0.0053(17) -0.0060(16) -0.0076(17)
F14 0.0287(18) 0.049(2) 0.044(2) -0.0063(17) -0.0055(15) -0.0085(16)
F13 0.035(2) 0.053(2) 0.0331(18) -0.0023(16) -0.0068(15) -0.0080(17)
F19 0.044(2) 0.032(2) 0.0374(18) -0.0043(15) -0.0073(15) -0.0151(16)
F20 0.048(2) 0.031(2) 0.042(2) -0.0072(15) -0.0022(16) -0.0169(17)
F18 0.042(2) 0.035(2) 0.0388(19) 0.0020(15) -0.0062(16) -0.0125(16)
F17 0.0312(18) 0.036(2) 0.0399(19) -0.0010(15) -0.0082(15) -0.0120(15)
F23 0.055(3) 0.121(4) 0.043(2) 0.022(2) -0.022(2) -0.057(3)
F24 0.073(3) 0.164(6) 0.085(3) -0.086(4) 0.042(3) -0.082(4)
F21 0.046(6) 0.033(6) 0.047(5) 0.000(4) -0.001(5) -0.007(5)
F22 0.036(6) 0.036(6) 0.041(7) 0.000(6) -0.012(5) -0.005(5)
O3 0.031(2) 0.031(2) 0.0279(19) -0.0052(16) -0.0060(16) -0.0117(17)
O4 0.032(2) 0.024(2) 0.055(3) -0.0105(19) -0.0153(19) -0.0061(17)
N7 0.034(3) 0.031(3) 0.029(2) -0.001(2) -0.009(2) -0.014(2)
N8 0.026(2) 0.027(3) 0.033(2) -0.005(2) -0.0086(19) -0.009(2)
N9 0.025(2) 0.032(3) 0.030(2) -0.006(2) -0.0067(19) -0.007(2)
N10 0.029(2) 0.028(3) 0.028(2) -0.002(2) -0.009(2) -0.008(2)
N11 0.035(3) 0.030(3) 0.037(3) -0.002(2) -0.011(2) -0.014(2)
N12 0.088(5) 0.036(3) 0.033(3) 0.006(2) -0.028(3) -0.032(3)
C64 0.035(3) 0.033(3) 0.025(3) -0.004(2) -0.010(2) -0.015(3)
C65 0.052(4) 0.036(4) 0.036(3) 0.000(3) -0.018(3) -0.020(3)
C66 0.048(4) 0.052(4) 0.031(3) 0.007(3) -0.014(3) -0.028(3)
C67 0.038(3) 0.058(5) 0.033(3) -0.003(3) -0.007(3) -0.026(3)
C68 0.036(3) 0.041(4) 0.030(3) -0.002(3) -0.010(3) -0.014(3)
C63 0.032(3) 0.037(3) 0.025(3) -0.001(2) -0.010(2) -0.017(3)
C56 0.028(3) 0.027(3) 0.030(3) -0.011(2) -0.007(2) -0.007(2)
C57 0.032(3) 0.029(3) 0.033(3) -0.001(2) -0.014(2) -0.011(2)
C58 0.031(3) 0.040(4) 0.041(3) 0.000(3) -0.015(3) -0.009(3)
C59 0.047(4) 0.058(5) 0.042(4) 0.002(3) -0.014(3) -0.013(4)
C60 0.056(5) 0.067(5) 0.047(4) 0.011(4) -0.027(4) -0.008(4)
C61 0.031(3) 0.059(5) 0.057(4) 0.007(4) -0.020(3) -0.007(3)
C62 0.036(3) 0.038(4) 0.038(3) -0.008(3) -0.010(3) -0.012(3)
C80 0.031(3) 0.038(4) 0.043(3) -0.016(3) -0.002(3) -0.010(3)
C79 0.034(3) 0.054(4) 0.038(3) -0.015(3) -0.002(3) -0.018(3)
C78 0.037(3) 0.048(4) 0.033(3) -0.005(3) -0.004(3) -0.023(3)
C77 0.030(3) 0.030(3) 0.035(3) -0.005(2) -0.010(2) -0.008(2)
C76 0.028(3) 0.035(3) 0.030(3) -0.005(2) -0.010(2) -0.011(2)
C81 0.033(3) 0.035(4) 0.036(3) -0.006(3) -0.007(3) -0.013(3)
C69 0.027(3) 0.028(3) 0.033(3) -0.001(2) -0.010(2) -0.009(2)
C70 0.027(3) 0.027(3) 0.027(3) -0.003(2) -0.011(2) -0.006(2)
C71 0.035(3) 0.030(3) 0.033(3) -0.003(2) -0.014(2) -0.011(3)
C72 0.031(3) 0.041(4) 0.035(3) -0.009(3) -0.008(3) -0.005(3)
C73 0.036(3) 0.033(4) 0.041(3) -0.008(3) -0.016(3) 0.005(3)
C74 0.046(4) 0.027(3) 0.038(3) -0.003(3) -0.014(3) -0.003(3)
C75 0.034(3) 0.036(4) 0.028(3) 0.000(2) -0.010(2) -0.011(3)
C93 0.020(3) 0.054(5) 0.180(11) -0.063(6) 0.001(5) -0.013(3)
C92 0.041(4) 0.034(4) 0.147(9) -0.009(5) -0.044(5) -0.011(3)
C91 0.054(5) 0.058(5) 0.090(6) 0.030(4) -0.045(4) -0.031(4)
C90 0.035(4) 0.046(4) 0.067(5) 0.018(3) -0.024(3) -0.018(3)
C89 0.028(3) 0.029(3) 0.059(4) -0.006(3) -0.005(3) -0.015(3)
C94 0.040(4) 0.061(5) 0.089(6) -0.044(4) 0.012(4) -0.030(4)
C82 0.061(4) 0.037(4) 0.033(3) -0.007(3) 0.000(3) -0.025(3)
C83 0.037(6) 0.024(6) 0.030(6) -0.001(5) -0.009(5) -0.012(5)
C84 0.041(7) 0.044(9) 0.035(6) -0.002(6) -0.006(5) -0.010(6)
C85 0.068(7) 0.039(8) 0.045(6) 0.006(5) -0.012(5) -0.021(6)
C86 0.074(8) 0.050(9) 0.049(7) 0.000(6) -0.030(6) -0.018(6)
C87 0.071(8) 0.041(8) 0.049(6) 0.001(6) -0.028(5) -0.023(6)
C88 0.035(6) 0.037(7) 0.043(6) -0.003(5) -0.016(5) -0.010(5)
C48 0.033(3) 0.043(4) 0.036(3) 0.001(3) -0.007(3) -0.015(3)
C49 0.034(3) 0.046(4) 0.033(3) -0.003(3) 0.000(3) -0.004(3)
C50 0.049(4) 0.031(3) 0.029(3) -0.011(3) -0.004(3) -0.011(3)
C51 0.041(3) 0.035(4) 0.034(3) -0.005(3) -0.004(3) -0.018(3)
C52 0.040(4) 0.030(3) 0.053(4) -0.010(3) -0.016(3) -0.010(3)
C53 0.063(6) 0.044(5) 0.115(8) -0.019(5) -0.011(5) -0.008(4)
C54 0.035(4) 0.064(6) 0.175(11) -0.075(6) -0.007(5) -0.007(4)
C55 0.029(4) 0.057(5) 0.107(7) -0.033(5) -0.009(4) -0.009(3)
C95 0.070(6) 0.057(6) 0.084(6) 0.001(5) -0.011(5) -0.021(5)
C96 0.087(7) 0.087(8) 0.095(7) 0.001(6) -0.012(6) -0.041(6)
C97 0.099(8) 0.067(7) 0.143(11) 0.020(7) -0.065(8) -0.018(6)
O5 0.212(12) 0.153(10) 0.325(17) 0.103(11) -0.203(12) -0.115(9)
C99 0.097(9) 0.079(8) 0.220(16) 0.052(9) -0.056(10) -0.040(7)
C83A 0.046(5) 0.034(6) 0.033(5) 0.000(4) -0.016(4) -0.016(5)
F22A 0.048(5) 0.044(4) 0.038(4) -0.002(3) -0.022(4) -0.011(4)
C88A 0.049(6) 0.035(6) 0.040(6) -0.007(5) -0.017(5) -0.014(5)
C84A 0.060(6) 0.049(6) 0.040(5) 0.000(4) -0.008(4) -0.025(5)
F21A 0.065(7) 0.062(8) 0.043(5) 0.007(5) 0.003(5) -0.020(6)
C85A 0.082(7) 0.054(8) 0.050(6) 0.002(5) -0.024(5) -0.029(6)
C86A 0.087(7) 0.060(8) 0.051(6) 0.005(6) -0.028(5) -0.028(6)
C87A 0.076(7) 0.041(6) 0.051(5) 0.003(4) -0.032(5) -0.022(5)
C106 0.076(7) 0.087(7) 0.103(10) -0.008(7) -0.027(7) -0.025(6)
C105 0.077(7) 0.075(7) 0.095(9) -0.001(7) -0.023(7) -0.017(6)
O7 0.134(8) 0.107(7) 0.133(9) 0.014(7) -0.046(7) -0.049(6)
C104 0.086(7) 0.092(8) 0.118(10) -0.037(7) -0.009(7) -0.038(6)
C107 0.089(7) 0.121(8) 0.061(7) 0.034(7) -0.045(6) -0.045(6)
C110 0.084(7) 0.088(9) 0.057(7) -0.030(6) -0.047(6) 0.007(6)
C109 0.085(7) 0.078(8) 0.078(8) 0.002(6) -0.031(7) -0.011(5)
O8 0.139(8) 0.174(11) 0.157(9) 0.002(8) -0.026(7) -0.072(8)
C111 0.132(10) 0.149(12) 0.160(10) -0.021(8) -0.067(8) -0.055(8)
C108 0.126(9) 0.136(11) 0.120(9) -0.054(8) -0.059(7) -0.022(8)

loop_
_atom_type_symbol
_atom_type_description
_atom_type_scat_dispersion_real
_atom_type_scat_dispersion_imag
_atom_type_scat_source
C C 0.0030 0.0020 'International Tables Vol C Tables 4.2.6.8 and 6.1.1.4'
H H 0.0000 0.0000 'International Tables Vol C Tables 4.2.6.8 and 6.1.1.4'
F F 0.0170 0.0100 'International Tables Vol C Tables 4.2.6.8 and 6.1.1.4'
N N 0.0060 0.0030 'International Tables Vol C Tables 4.2.6.8 and 6.1.1.4'
Nd Nd -0.1940 3.0180 'International Tables Vol C Tables 4.2.6.8 and 6.1.1.4'
O O 0.0110 0.0060 'International Tables Vol C Tables 4.2.6.8 and 6.1.1.4'

loop_
_geom_angle_atom_site_label_1
_geom_angle_atom_site_label_2
_geom_angle_atom_site_label_3
_geom_angle
_geom_angle_site_symmetry_1
_geom_angle_site_symmetry_3
_geom_angle_publ_flag
O1 Nd1 O2 143.66(14) . . ?
O1 Nd1 N1 84.11(14) . . ?
O1 Nd1 N2 78.04(15) . . ?
O1 Nd1 N3 133.16(14) . . ?
O1 Nd1 N4 81.52(15) . . ?
O1 Nd1 N5 77.77(13) . . ?
O1 Nd1 N6 98.19(14) . . ?
O2 Nd1 N1 105.58(14) . . ?
O2 Nd1 N2 80.90(14) . . ?
O2 Nd1 N3 83.17(14) . . ?
O2 Nd1 N4 134.19(15) . . ?
O2 Nd1 N5 76.00(13) . . ?
O2 Nd1 N6 84.86(14) . . ?
N1 Nd1 N5 147.59(15) . . ?
N2 Nd1 N1 52.15(15) . . ?
N2 Nd1 N5 97.46(15) . . ?
N3 Nd1 N1 79.74(15) . . ?
N3 Nd1 N2 121.68(15) . . ?
N3 Nd1 N4 52.61(15) . . ?
N3 Nd1 N5 131.80(15) . . ?
N3 Nd1 N6 83.79(15) . . ?
N4 Nd1 N1 80.27(15) . . ?
N4 Nd1 N2 129.46(15) . . ?
N4 Nd1 N5 122.49(15) . . ?
N6 Nd1 N1 159.18(14) . . ?
N6 Nd1 N2 148.63(14) . . ?
N6 Nd1 N4 79.62(15) . . ?
N6 Nd1 N5 51.79(15) . . ?
C1 O1 Nd1 123.9(4) . . ?
C1 O1 C4 107.7(5) . . ?
C4 O1 Nd1 127.6(3) . . ?
C5 O2 Nd1 128.0(3) . . ?
C8 O2 Nd1 121.7(3) . . ?
C8 O2 C5 109.7(4) . . ?
C16 N1 Nd1 146.6(4) . . ?
C9 N1 Nd1 94.3(3) . . ?
C9 N1 C16 117.1(5) . . ?
C9 N2 Nd1 94.6(4) . . ?
C9 N2 C10 118.9(5) . . ?
C10 N2 Nd1 145.4(4) . . ?
C29 N3 Nd1 141.8(4) . . ?
C22 N3 Nd1 96.5(4) . . ?
C22 N3 C29 121.1(5) . . ?
C22 N4 Nd1 94.9(3) . . ?
C22 N4 C23 119.3(5) . . ?
C23 N4 Nd1 145.7(4) . . ?
C42 N5 Nd1 146.9(4) . . ?
C35 N5 Nd1 93.4(3) . . ?
C35 N5 C42 118.0(5) . . ?
C35 N6 Nd1 96.5(3) . . ?
C35 N6 C36 118.9(5) . . ?
C36 N6 Nd1 140.9(3) . . ?
F3 C17 C18 118.9(9) . . ?
F3 C17 C16 118.1(6) . . ?
C18 C17 C16 123.0(10) . . ?
C19 C18 C17 119.3(10) . . ?
C18 C19 C20 121.7(8) . . ?
C19 C20 C21 116.9(9) . . ?
F4 C21 C20 118.1(8) . . ?
C16 C21 F4 116.5(6) . . ?
C16 C21 C20 125.3(8) . . ?
C17 C16 N1 123.3(7) . . ?
C21 C16 N1 122.9(6) . . ?
C21 C16 C17 113.8(6) . . ?
N1 C9 N2 118.2(5) . . ?
N2 C10 C15 124.9(6) . . ?
C11 C10 N2 121.7(6) . . ?
C11 C10 C15 113.1(6) . . ?
F1 C11 C10 116.0(6) . . ?
C12 C11 F1 118.7(7) . . ?
C12 C11 C10 125.2(8) . . ?
C11 C12 C13 118.5(8) . . ?
C14 C13 C12 120.6(7) . . ?
C15 C14 C13 118.4(8) . . ?
F2 C15 C10 117.5(6) . . ?
F2 C15 C14 118.2(7) . . ?
C14 C15 C10 124.2(8) . . ?
F7 C30 C31 119.6(7) . . ?
F7 C30 C29 118.5(6) . . ?
C29 C30 C31 121.9(8) . . ?
C32 C31 C30 119.7(9) . . ?
C33 C32 C31 119.7(8) . . ?
C32 C33 C34 120.0(9) . . ?
F8 C34 C33 117.6(8) . . ?
F8 C34 C29 118.9(6) . . ?
C33 C34 C29 123.5(8) . . ?
C30 C29 N3 118.2(6) . . ?
C34 C29 N3 126.6(6) . . ?
C34 C29 C30 115.2(6) . . ?
N3 C22 N4 116.0(5) . . ?
C24 C23 N4 126.9(6) . . ?
C28 C23 N4 120.4(5) . . ?
C28 C23 C24 112.5(5) . . ?
F5 C24 C23 117.7(5) . . ?
F5 C24 C25 118.0(6) . . ?
C25 C24 C23 124.2(6) . . ?
C24 C25 C26 119.8(6) . . ?
C27 C26 C25 119.1(6) . . ?
C28 C27 C26 118.2(7) . . ?
F6 C28 C23 117.0(5) . . ?
F6 C28 C27 116.7(6) . . ?
C27 C28 C23 126.3(6) . . ?
F11 C43 C44 118.4(6) . . ?
F11 C43 C42 117.3(5) . . ?
C44 C43 C42 124.3(6) . . ?
C43 C44 C45 118.4(6) . . ?
C46 C45 C44 120.4(6) . . ?
C47 C46 C45 118.6(6) . . ?
F12 C47 C46 117.9(5) . . ?
F12 C47 C42 117.7(5) . . ?
C46 C47 C42 124.4(6) . . ?
C43 C42 N5 120.5(5) . . ?
C43 C42 C47 113.8(5) . . ?
C47 C42 N5 125.6(5) . . ?
N5 C35 N6 117.4(5) . . ?
C37 C36 N6 124.8(5) . . ?
C37 C36 C41 114.1(5) . . ?
C41 C36 N6 121.0(5) . . ?
F9 C37 C36 117.5(5) . . ?
F9 C37 C38 117.7(6) . . ?
C38 C37 C36 124.7(6) . . ?
C37 C38 C39 118.4(6) . . ?
C40 C39 C38 119.6(6) . . ?
C41 C40 C39 119.3(6) . . ?
F10 C41 C36 117.4(5) . . ?
F10 C41 C40 118.8(5) . . ?
C40 C41 C36 123.7(6) . . ?
O1 C1 C2 107.9(6) . . ?
C1 C2 C3 107.5(6) . . ?
C2 C3 C4 101.8(5) . . ?
O1 C4 C3 105.3(4) . . ?
O2 C5 C6 104.7(5) . . ?
C7 C6 C5 103.1(5) . . ?
C6 C7 C8 102.6(5) . . ?
O2 C8 C7 104.1(5) . . ?
O3 Nd2 N7 89.41(14) . . ?
O3 Nd2 N8 79.59(13) . . ?
O3 Nd2 N9 128.40(14) . . ?
O3 Nd2 N10 77.39(14) . . ?
O3 Nd2 N11 86.44(14) . . ?
O3 Nd2 N12 79.46(16) . . ?
O4 Nd2 O3 151.34(14) . . ?
O4 Nd2 N7 99.08(15) . . ?
O4 Nd2 N8 84.06(14) . . ?
O4 Nd2 N9 80.25(15) . . ?
O4 Nd2 N10 130.61(14) . . ?
O4 Nd2 N11 89.00(15) . . ?
O4 Nd2 N12 75.45(17) . . ?
N7 Nd2 N8 52.44(15) . . ?
N7 Nd2 N9 76.41(15) . . ?
N7 Nd2 N10 83.01(15) . . ?
N7 Nd2 N12 136.01(16) . . ?
N8 Nd2 N9 122.82(15) . . ?
N8 Nd2 N12 83.62(16) . . ?
N9 Nd2 N12 141.79(15) . . ?
N10 Nd2 N8 129.56(15) . . ?
N10 Nd2 N9 52.02(14) . . ?
N10 Nd2 N12 133.88(18) . . ?
N11 Nd2 N7 169.71(16) . . ?
N11 Nd2 N8 135.52(15) . . ?
N11 Nd2 N9 98.89(15) . . ?
N11 Nd2 N10 86.89(16) . . ?
N11 Nd2 N12 52.22(17) . . ?
C48 O3 Nd2 128.8(3) . . ?
C48 O3 C51 109.8(4) . . ?
C51 O3 Nd2 120.6(3) . . ?
C52 O4 Nd2 125.9(3) . . ?
C52 O4 C55 109.7(5) . . ?
C55 O4 Nd2 124.4(4) . . ?
C63 N7 Nd2 142.7(3) . . ?
C56 N7 Nd2 95.7(3) . . ?
C56 N7 C63 119.2(5) . . ?
C56 N8 Nd2 93.9(3) . . ?
C56 N8 C57 118.7(5) . . ?
C57 N8 Nd2 146.2(4) . . ?
C76 N9 Nd2 149.0(4) . . ?
C69 N9 Nd2 93.5(3) . . ?
C69 N9 C76 117.2(5) . . ?
C69 N10 Nd2 96.5(3) . . ?
C69 N10 C70 119.5(5) . . ?
C70 N10 Nd2 143.5(3) . . ?
C89 N11 Nd2 142.7(4) . . ?
C82 N11 Nd2 97.1(4) . . ?
C82 N11 C89 119.7(5) . . ?
C82 N12 Nd2 93.0(4) . . ?
C82 N12 C83 106.6(9) . . ?
C82 N12 C83A 127.2(8) . . ?
C83 N12 Nd2 156.4(7) . . ?
C83A N12 Nd2 139.4(7) . . ?
F15 C64 C65 119.1(5) . . ?
F15 C64 C63 117.9(5) . . ?
C65 C64 C63 122.9(6) . . ?
C66 C65 C64 118.9(6) . . ?
C67 C66 C65 120.4(6) . . ?
C66 C67 C68 118.9(6) . . ?
F16 C68 C67 119.0(6) . . ?
F16 C68 C63 117.7(5) . . ?
C67 C68 C63 123.3(6) . . ?
C64 C63 N7 120.5(5) . . ?
C64 C63 C68 115.5(5) . . ?
C68 C63 N7 123.9(6) . . ?
N8 C56 N7 116.7(5) . . ?
C58 C57 N8 121.5(5) . . ?
C58 C57 C62 113.9(5) . . ?
C62 C57 N8 124.6(5) . . ?
F13 C58 C57 117.5(5) . . ?
F13 C58 C59 116.9(6) . . ?
C57 C58 C59 125.6(6) . . ?
C58 C59 C60 117.2(6) . . ?
C61 C60 C59 120.5(6) . . ?
C60 C61 C62 118.5(6) . . ?
F14 C62 C57 117.6(5) . . ?
F14 C62 C61 118.1(6) . . ?
C61 C62 C57 124.3(6) . . ?
C81 C80 C79 119.1(6) . . ?
C78 C79 C80 119.3(6) . . ?
C79 C78 C77 119.0(6) . . ?
F19 C77 C78 117.0(5) . . ?
F19 C77 C76 118.5(5) . . ?
C78 C77 C76 124.6(6) . . ?
C77 C76 N9 125.8(5) . . ?
C77 C76 C81 113.1(5) . . ?
C81 C76 N9 121.1(5) . . ?
F20 C81 C80 118.4(5) . . ?
F20 C81 C76 116.8(5) . . ?
C80 C81 C76 124.8(6) . . ?
N10 C69 N9 117.9(5) . . ?
N10 C70 C71 121.0(5) . . ?
N10 C70 C75 125.7(5) . . ?
C75 C70 C71 113.3(5) . . ?
F17 C71 C70 117.2(5) . . ?
F17 C71 C72 118.5(5) . . ?
C72 C71 C70 124.2(6) . . ?
C73 C72 C71 119.3(6) . . ?
C72 C73 C74 119.8(6) . . ?
C75 C74 C73 118.7(6) . . ?
F18 C75 C70 117.9(5) . . ?
F18 C75 C74 117.4(5) . . ?
C74 C75 C70 124.7(6) . . ?
C92 C93 C94 120.1(8) . . ?
C93 C92 C91 119.8(7) . . ?
C90 C91 C92 118.2(8) . . ?
F23 C90 C91 118.2(7) . . ?
F23 C90 C89 117.6(5) . . ?
C89 C90 C91 124.2(7) . . ?
C90 C89 N11 120.9(6) . . ?
C90 C89 C94 115.2(6) . . ?
C94 C89 N11 123.8(6) . . ?
F24 C94 C93 118.9(7) . . ?
F24 C94 C89 118.6(7) . . ?
C93 C94 C89 122.4(8) . . ?
N12 C82 N11 117.6(6) . . ?
C84 C83 N12 133.5(17) . . ?
C88 C83 N12 114.7(16) . . ?
C88 C83 C84 111.5(18) . . ?
F21 C84 C83 117(2) . . ?
C85 C84 F21 117(2) . . ?
C85 C84 C83 126(2) . . ?
C84 C85 C86 116(2) . . ?
C87 C86 C85 120(2) . . ?
C86 C87 C88 120(2) . . ?
F22 C88 C83 116.8(16) . . ?
C87 C88 F22 116.1(18) . . ?
C87 C88 C83 127.1(19) . . ?
O3 C48 C49 104.4(5) . . ?
C48 C49 C50 101.2(5) . . ?
C51 C50 C49 102.4(5) . . ?
O3 C51 C50 105.3(5) . . ?
O4 C52 C53 106.1(6) . . ?
C54 C53 C52 106.0(7) . . ?
C55 C54 C53 111.9(7) . . ?
C54 C55 O4 105.7(6) . . ?
C96 C95 C99 102.7(9) . . ?
C95 C96 C97 100.7(9) . . ?
O5 C97 C96 109.4(10) . . ?
C97 O5 C99 106.9(9) . . ?
O5 C99 C95 106.8(9) . . ?
C88A C83A N12 130.3(13) . . ?
C88A C83A C84A 113.9(15) . . ?
C84A C83A N12 115.7(13) . . ?
C83A C88A F22A 116.1(14) . . ?
C87A C88A C83A 127.4(18) . . ?
C87A C88A F22A 116.4(17) . . ?
C83A C84A C85A 123.7(16) . . ?
F21A C84A C83A 119.4(13) . . ?
F21A C84A C85A 116.9(14) . . ?
C86A C85A C84A 116.5(17) . . ?
C85A C86A C87A 122.0(17) . . ?
C88A C87A C86A 116.5(17) . . ?
C107 C106 C104 101.6(19) . . ?
C104 C105 O7 109.4(19) . . ?
C105 O7 C107 96.2(15) . . ?
C105 C104 C106 115(2) . . ?
C106 C107 O7 109.7(17) . . ?
C109 C110 C108 102.5(14) . . ?
C110 C109 O8 103.7(15) . . ?
C109 O8 C111 96.9(14) . . ?
C108 C111 O8 91.4(15) . . ?
C111 C108 C110 117.6(18) . . ?

loop_
_geom_bond_atom_site_label_1
_geom_bond_atom_site_label_2
_geom_bond_distance
_geom_bond_site_symmetry_2
_geom_bond_publ_flag
Nd1 O1 2.475(4) . ?
Nd1 O2 2.504(4) . ?
Nd1 N1 2.572(5) . ?
Nd1 N2 2.565(5) . ?
Nd1 N3 2.519(5) . ?
Nd1 N4 2.555(5) . ?
Nd1 N5 2.617(4) . ?
Nd1 N6 2.543(5) . ?
F4 C21 1.370(9) . ?
F3 C17 1.362(11) . ?
F2 C15 1.359(8) . ?
F1 C11 1.379(8) . ?
F7 C30 1.343(9) . ?
F8 C34 1.368(9) . ?
F5 C24 1.374(7) . ?
F6 C28 1.371(7) . ?
F11 C43 1.352(7) . ?
F12 C47 1.363(7) . ?
F9 C37 1.360(7) . ?
F10 C41 1.357(7) . ?
O1 C1 1.446(8) . ?
O1 C4 1.449(7) . ?
O2 C5 1.459(7) . ?
O2 C8 1.452(7) . ?
N1 C16 1.405(7) . ?
N1 C9 1.315(7) . ?
N2 C9 1.316(7) . ?
N2 C10 1.400(8) . ?
N3 C29 1.404(7) . ?
N3 C22 1.326(7) . ?
N4 C22 1.326(7) . ?
N4 C23 1.405(7) . ?
N5 C42 1.406(7) . ?
N5 C35 1.314(7) . ?
N6 C35 1.325(7) . ?
N6 C36 1.401(7) . ?
C17 C18 1.386(11) . ?
C17 C16 1.393(11) . ?
C18 C19 1.322(16) . ?
C19 C20 1.371(15) . ?
C20 C21 1.386(10) . ?
C21 C16 1.357(10) . ?
C10 C11 1.386(9) . ?
C10 C15 1.402(10) . ?
C11 C12 1.354(10) . ?
C12 C13 1.376(12) . ?
C13 C14 1.374(12) . ?
C14 C15 1.370(10) . ?
C30 C31 1.409(10) . ?
C30 C29 1.390(9) . ?
C31 C32 1.370(14) . ?
C32 C33 1.352(14) . ?
C33 C34 1.383(10) . ?
C34 C29 1.383(9) . ?
C23 C24 1.398(8) . ?
C23 C28 1.388(9) . ?
C24 C25 1.378(9) . ?
C25 C26 1.385(10) . ?
C26 C27 1.384(10) . ?
C27 C28 1.376(9) . ?
C43 C44 1.374(8) . ?
C43 C42 1.394(8) . ?
C44 C45 1.392(9) . ?
C45 C46 1.374(9) . ?
C46 C47 1.374(8) . ?
C47 C42 1.399(8) . ?
C36 C37 1.396(8) . ?
C36 C41 1.397(8) . ?
C37 C38 1.363(9) . ?
C38 C39 1.396(10) . ?
C39 C40 1.386(9) . ?
C40 C41 1.369(9) . ?
C1 C2 1.451(10) . ?
C2 C3 1.504(9) . ?
C3 C4 1.521(8) . ?
C5 C6 1.545(8) . ?
C6 C7 1.486(9) . ?
C7 C8 1.518(8) . ?
Nd2 O3 2.481(4) . ?
Nd2 O4 2.477(4) . ?
Nd2 N7 2.527(5) . ?
Nd2 N8 2.569(4) . ?
Nd2 N9 2.607(5) . ?
Nd2 N10 2.541(5) . ?
Nd2 N11 2.514(5) . ?
Nd2 N12 2.608(5) . ?
F15 C64 1.355(6) . ?
F16 C68 1.369(7) . ?
F14 C62 1.364(7) . ?
F13 C58 1.364(7) . ?
F19 C77 1.372(7) . ?
F20 C81 1.359(7) . ?
F18 C75 1.361(7) . ?
F17 C71 1.357(7) . ?
F23 C90 1.342(8) . ?
F24 C94 1.347(10) . ?
F21 C84 1.40(3) . ?
F22 C88 1.37(2) . ?
O3 C48 1.451(7) . ?
O3 C51 1.462(7) . ?
O4 C52 1.447(7) . ?
O4 C55 1.467(8) . ?
N7 C63 1.416(7) . ?
N7 C56 1.324(7) . ?
N8 C56 1.321(7) . ?
N8 C57 1.400(7) . ?
N9 C76 1.413(7) . ?
N9 C69 1.319(7) . ?
N10 C69 1.318(7) . ?
N10 C70 1.394(7) . ?
N11 C89 1.404(8) . ?
N11 C82 1.322(8) . ?
N12 C82 1.315(9) . ?
N12 C83 1.433(18) . ?
N12 C83A 1.444(15) . ?
C64 C65 1.379(8) . ?
C64 C63 1.380(8) . ?
C65 C66 1.372(9) . ?
C66 C67 1.368(9) . ?
C67 C68 1.376(9) . ?
C68 C63 1.380(8) . ?
C57 C58 1.377(8) . ?
C57 C62 1.395(8) . ?
C58 C59 1.382(9) . ?
C59 C60 1.403(10) . ?
C60 C61 1.379(10) . ?
C61 C62 1.381(9) . ?
C80 C79 1.382(9) . ?
C80 C81 1.372(8) . ?
C79 C78 1.381(9) . ?
C78 C77 1.382(8) . ?
C77 C76 1.391(8) . ?
C76 C81 1.396(8) . ?
C70 C71 1.409(8) . ?
C70 C75 1.400(8) . ?
C71 C72 1.378(8) . ?
C72 C73 1.377(9) . ?
C73 C74 1.396(9) . ?
C74 C75 1.375(8) . ?
C93 C92 1.370(14) . ?
C93 C94 1.382(12) . ?
C92 C91 1.387(12) . ?
C91 C90 1.382(9) . ?
C90 C89 1.380(10) . ?
C89 C94 1.392(9) . ?
C83 C84 1.41(3) . ?
C83 C88 1.37(2) . ?
C84 C85 1.39(3) . ?
C85 C86 1.46(3) . ?
C86 C87 1.31(3) . ?
C87 C88 1.36(3) . ?
C48 C49 1.524(9) . ?
C49 C50 1.532(9) . ?
C50 C51 1.511(8) . ?
C52 C53 1.509(10) . ?
C53 C54 1.430(12) . ?
C54 C55 1.425(10) . ?
C95 C96 1.489(12) . ?
C95 C99 1.490(15) . ?
C96 C97 1.543(14) . ?
C97 O5 1.379(13) . ?
O5 C99 1.471(14) . ?
C83A C88A 1.36(2) . ?
C83A C84A 1.394(19) . ?
F22A C88A 1.375(19) . ?
C88A C87A 1.35(2) . ?
C84A F21A 1.365(17) . ?
C84A C85A 1.42(2) . ?
C85A C86A 1.38(3) . ?
C86A C87A 1.40(2) . ?
C106 C104 1.43(3) . ?
C106 C107 1.32(3) . ?
C105 O7 1.46(2) . ?
C105 C104 1.35(3) . ?
O7 C107 1.69(3) . ?
C110 C109 1.27(2) . ?
C110 C108 1.39(2) . ?
C109 O8 1.482(16) . ?
O8 C111 1.611(17) . ?
C111 C108 1.375(17) . ?

loop_
_geom_torsion_atom_site_label_1
_geom_torsion_atom_site_label_2
_geom_torsion_atom_site_label_3
_geom_torsion_atom_site_label_4
_geom_torsion
_geom_torsion_site_symmetry_1
_geom_torsion_site_symmetry_2
_geom_torsion_site_symmetry_3
_geom_torsion_site_symmetry_4
_geom_torsion_publ_flag
Nd1 O1 C1 C2 178.9(5) . . . . ?
Nd1 O1 C4 C3 -163.4(4) . . . . ?
Nd1 O2 C5 C6 168.1(4) . . . . ?
Nd1 O2 C8 C7 167.2(4) . . . . ?
Nd1 N1 C16 C17 -104.1(8) . . . . ?
Nd1 N1 C16 C21 73.6(10) . . . . ?
Nd1 N1 C9 N2 -8.9(6) . . . . ?
Nd1 N2 C9 N1 9.0(6) . . . . ?
Nd1 N2 C10 C11 -58.2(9) . . . . ?
Nd1 N2 C10 C15 115.5(7) . . . . ?
Nd1 N3 C29 C30 -42.2(8) . . . . ?
Nd1 N3 C29 C34 135.3(6) . . . . ?
Nd1 N3 C22 N4 0.5(5) . . . . ?
Nd1 N4 C22 N3 -0.5(5) . . . . ?
Nd1 N4 C23 C24 133.2(7) . . . . ?
Nd1 N4 C23 C28 -41.4(10) . . . . ?
Nd1 N5 C42 C43 -56.3(8) . . . . ?
Nd1 N5 C42 C47 118.6(7) . . . . ?
Nd1 N5 C35 N6 9.0(5) . . . . ?
Nd1 N6 C35 N5 -9.3(5) . . . . ?
Nd1 N6 C36 C37 -105.1(6) . . . . ?
Nd1 N6 C36 C41 71.3(7) . . . . ?
F4 C21 C16 N1 3.8(10) . . . . ?
F4 C21 C16 C17 -178.3(6) . . . . ?
F3 C17 C18 C19 179.3(9) . . . . ?
F3 C17 C16 N1 -0.7(11) . . . . ?
F3 C17 C16 C21 -178.6(7) . . . . ?
F1 C11 C12 C13 179.8(6) . . . . ?
F7 C30 C31 C32 -178.6(6) . . . . ?
F7 C30 C29 N3 -5.7(8) . . . . ?
F7 C30 C29 C34 176.6(5) . . . . ?
F8 C34 C29 N3 2.9(9) . . . . ?
F8 C34 C29 C30 -179.5(5) . . . . ?
F5 C24 C25 C26 -178.2(7) . . . . ?
F11 C43 C44 C45 -178.0(5) . . . . ?
F11 C43 C42 N5 -5.8(8) . . . . ?
F11 C43 C42 C47 178.7(5) . . . . ?
F12 C47 C42 N5 2.5(8) . . . . ?
F12 C47 C42 C43 177.7(5) . . . . ?
F9 C37 C38 C39 -179.9(5) . . . . ?
O1 C1 C2 C3 -9.9(10) . . . . ?
O2 C5 C6 C7 26.2(7) . . . . ?
N2 C10 C11 F1 -6.1(8) . . . . ?
N2 C10 C11 C12 173.1(6) . . . . ?
N2 C10 C15 F2 4.4(9) . . . . ?
N2 C10 C15 C14 -173.3(6) . . . . ?
N4 C23 C24 F5 2.0(11) . . . . ?
N4 C23 C24 C25 -175.7(7) . . . . ?
N4 C23 C28 F6 -6.1(10) . . . . ?
N4 C23 C28 C27 176.7(7) . . . . ?
N6 C36 C37 F9 -5.6(8) . . . . ?
N6 C36 C37 C38 173.6(5) . . . . ?
N6 C36 C41 F10 7.5(7) . . . . ?
N6 C36 C41 C40 -173.7(5) . . . . ?
C17 C18 C19 C20 0.9(16) . . . . ?
C18 C17 C16 N1 -179.1(7) . . . . ?
C18 C17 C16 C21 3.0(11) . . . . ?
C18 C19 C20 C21 -0.4(14) . . . . ?
C19 C20 C21 F4 177.1(7) . . . . ?
C19 C20 C21 C16 1.4(13) . . . . ?
C20 C21 C16 N1 179.6(7) . . . . ?
C20 C21 C16 C17 -2.5(11) . . . . ?
C16 N1 C9 N2 -177.0(6) . . . . ?
C16 C17 C18 C19 -2.3(14) . . . . ?
C9 N1 C16 C17 53.9(9) . . . . ?
C9 N1 C16 C21 -128.4(7) . . . . ?
C9 N2 C10 C11 137.8(6) . . . . ?
C9 N2 C10 C15 -48.4(8) . . . . ?
C10 N2 C9 N1 179.9(5) . . . . ?
C10 C11 C12 C13 0.6(10) . . . . ?
C11 C10 C15 F2 178.6(5) . . . . ?
C11 C10 C15 C14 0.9(9) . . . . ?
C11 C12 C13 C14 0.7(10) . . . . ?
C12 C13 C14 C15 -1.0(10) . . . . ?
C13 C14 C15 F2 -177.5(6) . . . . ?
C13 C14 C15 C10 0.2(10) . . . . ?
C15 C10 C11 F1 179.5(5) . . . . ?
C15 C10 C11 C12 -1.3(9) . . . . ?
C30 C31 C32 C33 1.2(10) . . . . ?
C31 C30 C29 N3 175.5(5) . . . . ?
C31 C30 C29 C34 -2.3(8) . . . . ?
C31 C32 C33 C34 -0.3(10) . . . . ?
C32 C33 C34 F8 -179.3(6) . . . . ?
C32 C33 C34 C29 -2.0(10) . . . . ?
C33 C34 C29 N3 -174.4(5) . . . . ?
C33 C34 C29 C30 3.2(9) . . . . ?
C29 N3 C22 N4 173.7(5) . . . . ?
C29 C30 C31 C32 0.2(10) . . . . ?
C22 N3 C29 C30 148.8(5) . . . . ?
C22 N3 C29 C34 -33.8(8) . . . . ?
C22 N4 C23 C24 -41.5(9) . . . . ?
C22 N4 C23 C28 143.9(6) . . . . ?
C23 N4 C22 N3 176.5(5) . . . . ?
C23 C24 C25 C26 -0.5(13) . . . . ?
C24 C23 C28 F6 178.6(6) . . . . ?
C24 C23 C28 C27 1.4(11) . . . . ?
C24 C25 C26 C27 1.4(13) . . . . ?
C25 C26 C27 C28 -0.9(13) . . . . ?
C26 C27 C28 F6 -177.8(7) . . . . ?
C26 C27 C28 C23 -0.6(13) . . . . ?
C28 C23 C24 F5 176.9(6) . . . . ?
C28 C23 C24 C25 -0.8(11) . . . . ?
C43 C44 C45 C46 0.1(9) . . . . ?
C44 C43 C42 N5 175.0(5) . . . . ?
C44 C43 C42 C47 -0.5(8) . . . . ?
C44 C45 C46 C47 -2.1(9) . . . . ?
C45 C46 C47 F12 -176.4(5) . . . . ?
C45 C46 C47 C42 3.0(9) . . . . ?
C46 C47 C42 N5 -176.9(5) . . . . ?
C46 C47 C42 C43 -1.7(8) . . . . ?
C42 N5 C35 N6 178.3(5) . . . . ?
C42 C43 C44 C45 1.2(9) . . . . ?
C35 N5 C42 C43 143.5(5) . . . . ?
C35 N5 C42 C47 -41.6(7) . . . . ?
C35 N6 C36 C37 47.2(7) . . . . ?
C35 N6 C36 C41 -136.4(5) . . . . ?
C36 N6 C35 N5 -172.2(5) . . . . ?
C36 C37 C38 C39 0.9(9) . . . . ?
C37 C36 C41 F10 -175.7(4) . . . . ?
C37 C36 C41 C40 3.0(8) . . . . ?
C37 C38 C39 C40 1.4(9) . . . . ?
C38 C39 C40 C41 -1.4(9) . . . . ?
C39 C40 C41 F10 177.7(5) . . . . ?
C39 C40 C41 C36 -1.0(9) . . . . ?
C41 C36 C37 F9 177.7(5) . . . . ?
C41 C36 C37 C38 -3.0(8) . . . . ?
C1 O1 C4 C3 26.5(8) . . . . ?
C1 C2 C3 C4 25.0(9) . . . . ?
C2 C3 C4 O1 -31.2(7) . . . . ?
C4 O1 C1 C2 -10.6(9) . . . . ?
C5 O2 C8 C7 -21.1(6) . . . . ?
C5 C6 C7 C8 -38.6(7) . . . . ?
C6 C7 C8 O2 37.3(6) . . . . ?
C8 O2 C5 C6 -2.9(6) . . . . ?
Nd2 O3 C48 C49 -172.5(3) . . . . ?
Nd2 O3 C51 C50 -162.7(4) . . . . ?
Nd2 O4 C52 C53 175.0(5) . . . . ?
Nd2 O4 C55 C54 -172.4(6) . . . . ?
Nd2 N7 C63 C64 79.9(7) . . . . ?
Nd2 N7 C63 C68 -97.2(7) . . . . ?
Nd2 N7 C56 N8 -11.1(5) . . . . ?
Nd2 N8 C56 N7 10.8(5) . . . . ?
Nd2 N8 C57 C58 -63.3(9) . . . . ?
Nd2 N8 C57 C62 114.7(7) . . . . ?
Nd2 N9 C76 C77 -128.1(7) . . . . ?
Nd2 N9 C76 C81 50.2(9) . . . . ?
Nd2 N9 C69 N10 -3.6(5) . . . . ?
Nd2 N10 C69 N9 3.7(5) . . . . ?
Nd2 N10 C70 C71 -49.0(8) . . . . ?
Nd2 N10 C70 C75 129.1(6) . . . . ?
Nd2 N11 C89 C90 51.9(9) . . . . ?
Nd2 N11 C89 C94 -126.0(7) . . . . ?
Nd2 N11 C82 N12 -2.8(6) . . . . ?
Nd2 N12 C82 N11 2.7(6) . . . . ?
Nd2 N12 C83 C84 98(3) . . . . ?
Nd2 N12 C83 C88 -75(3) . . . . ?
Nd2 N12 C83A C88A -42(2) . . . . ?
Nd2 N12 C83A C84A 135.7(10) . . . . ?
F15 C64 C65 C66 177.4(5) . . . . ?
F15 C64 C63 N7 5.3(7) . . . . ?
F15 C64 C63 C68 -177.4(5) . . . . ?
F16 C68 C63 N7 -3.5(8) . . . . ?
F16 C68 C63 C64 179.2(5) . . . . ?
F13 C58 C59 C60 -177.8(6) . . . . ?
F19 C77 C76 N9 -1.5(8) . . . . ?
F19 C77 C76 C81 -179.9(5) . . . . ?
F17 C71 C72 C73 -176.9(5) . . . . ?
F23 C90 C89 N11 2.2(9) . . . . ?
F23 C90 C89 C94 -179.7(6) . . . . ?
F21 C84 C85 C86 -176(2) . . . . ?
O3 C48 C49 C50 -36.3(6) . . . . ?
O4 C52 C53 C54 0.5(10) . . . . ?
N8 C57 C58 F13 -2.5(9) . . . . ?
N8 C57 C58 C59 179.2(6) . . . . ?
N8 C57 C62 F14 -0.6(9) . . . . ?
N8 C57 C62 C61 179.9(6) . . . . ?
N9 C76 C81 F20 4.3(8) . . . . ?
N9 C76 C81 C80 -175.6(5) . . . . ?
N10 C70 C71 F17 -5.5(7) . . . . ?
N10 C70 C71 C72 178.5(5) . . . . ?
N10 C70 C75 F18 2.1(8) . . . . ?
N10 C70 C75 C74 -177.0(5) . . . . ?
N11 C89 C94 F24 0.6(11) . . . . ?
N11 C89 C94 C93 178.9(7) . . . . ?
N12 C83 C84 F21 6(4) . . . . ?
N12 C83 C84 C85 -171.3(19) . . . . ?
N12 C83 C88 F22 -6(2) . . . . ?
N12 C83 C88 C87 172.9(17) . . . . ?
N12 C83A C88A F22A 0(2) . . . . ?
N12 C83A C88A C87A 176.6(13) . . . . ?
N12 C83A C84A F21A 0.3(17) . . . . ?
N12 C83A C84A C85A -179.6(13) . . . . ?
C64 C65 C66 C67 0.3(9) . . . . ?
C65 C64 C63 N7 -174.5(5) . . . . ?
C65 C64 C63 C68 2.8(8) . . . . ?
C65 C66 C67 C68 2.0(9) . . . . ?
C66 C67 C68 F16 178.4(5) . . . . ?
C66 C67 C68 C63 -1.9(9) . . . . ?
C67 C68 C63 N7 176.8(5) . . . . ?
C67 C68 C63 C64 -0.4(8) . . . . ?
C63 N7 C56 N8 -177.6(5) . . . . ?
C63 C64 C65 C66 -2.8(8) . . . . ?
C56 N7 C63 C64 -122.7(6) . . . . ?
C56 N7 C63 C68 60.3(7) . . . . ?
C56 N8 C57 C58 133.2(6) . . . . ?
C56 N8 C57 C62 -48.8(8) . . . . ?
C57 N8 C56 N7 -178.3(5) . . . . ?
C57 C58 C59 C60 0.5(11) . . . . ?
C58 C57 C62 F14 177.6(5) . . . . ?
C58 C57 C62 C61 -1.9(9) . . . . ?
C58 C59 C60 C61 -1.2(12) . . . . ?
C59 C60 C61 C62 0.4(12) . . . . ?
C60 C61 C62 F14 -178.2(6) . . . . ?
C60 C61 C62 C57 1.3(11) . . . . ?
C62 C57 C58 F13 179.3(5) . . . . ?
C62 C57 C58 C59 1.0(10) . . . . ?
C80 C79 C78 C77 0.8(9) . . . . ?
C79 C80 C81 F20 176.4(5) . . . . ?
C79 C80 C81 C76 -3.8(10) . . . . ?
C79 C78 C77 F19 178.1(5) . . . . ?
C79 C78 C77 C76 -1.7(9) . . . . ?
C78 C77 C76 N9 178.3(5) . . . . ?
C78 C77 C76 C81 -0.1(8) . . . . ?
C77 C76 C81 F20 -177.2(5) . . . . ?
C77 C76 C81 C80 2.9(9) . . . . ?
C76 N9 C69 N10 -178.8(5) . . . . ?
C81 C80 C79 C78 1.7(9) . . . . ?
C69 N9 C76 C77 42.6(8) . . . . ?
C69 N9 C76 C81 -139.1(6) . . . . ?
C69 N10 C70 C71 142.0(5) . . . . ?
C69 N10 C70 C75 -39.9(8) . . . . ?
C70 N10 C69 N9 177.2(5) . . . . ?
C70 C71 C72 C73 -1.0(9) . . . . ?
C71 C70 C75 F18 -179.6(5) . . . . ?
C71 C70 C75 C74 1.2(8) . . . . ?
C71 C72 C73 C74 0.4(9) . . . . ?
C72 C73 C74 C75 0.9(9) . . . . ?
C73 C74 C75 F18 179.0(5) . . . . ?
C73 C74 C75 C70 -1.8(9) . . . . ?
C75 C70 C71 F17 176.2(4) . . . . ?
C75 C70 C71 C72 0.2(8) . . . . ?
C93 C92 C91 C90 0.6(12) . . . . ?
C92 C93 C94 F24 178.5(8) . . . . ?
C92 C93 C94 C89 0.2(13) . . . . ?
C92 C91 C90 F23 179.0(7) . . . . ?
C92 C91 C90 C89 0.7(11) . . . . ?
C91 C90 C89 N11 -179.5(7) . . . . ?
C91 C90 C89 C94 -1.4(10) . . . . ?
C90 C89 C94 F24 -177.4(7) . . . . ?
C90 C89 C94 C93 0.9(11) . . . . ?
C89 N11 C82 N12 -176.4(6) . . . . ?
C94 C93 C92 C91 -1.0(12) . . . . ?
C82 N11 C89 C90 -138.6(7) . . . . ?
C82 N11 C89 C94 43.6(9) . . . . ?
C82 N12 C83 C84 -47(2) . . . . ?
C82 N12 C83 C88 140.3(13) . . . . ?
C82 N12 C83A C88A 129.4(15) . . . . ?
C82 N12 C83A C84A -53.2(14) . . . . ?
C83 N12 C82 N11 169.4(9) . . . . ?
C83 C84 C85 C86 1(4) . . . . ?
C84 C83 C88 F22 179.9(18) . . . . ?
C84 C83 C88 C87 -1(3) . . . . ?
C84 C85 C86 C87 -3(3) . . . . ?
C85 C86 C87 C88 3(3) . . . . ?
C86 C87 C88 F22 178(2) . . . . ?
C86 C87 C88 C83 -1(3) . . . . ?
C88 C83 C84 F21 178(2) . . . . ?
C88 C83 C84 C85 1(3) . . . . ?
C48 O3 C51 C50 7.5(6) . . . . ?
C48 C49 C50 C51 40.3(6) . . . . ?
C49 C50 C51 O3 -30.0(6) . . . . ?
C51 O3 C48 C49 18.5(6) . . . . ?
C52 O4 C55 C54 7.7(10) . . . . ?
C52 C53 C54 C55 4.4(13) . . . . ?
C53 C54 C55 O4 -7.5(13) . . . . ?
C55 O4 C52 C53 -5.1(8) . . . . ?
C95 C96 C97 O5 27.7(13) . . . . ?
C96 C95 C99 O5 33.0(14) . . . . ?
C96 C97 O5 C99 -7.8(16) . . . . ?
C97 O5 C99 C95 -15.6(17) . . . . ?
C99 C95 C96 C97 -35.3(12) . . . . ?
C83A N12 C82 N11 -171.5(9) . . . . ?
C83A C88A C87A C86A 2(2) . . . . ?
C83A C84A C85A C86A 3(2) . . . . ?
F22A C88A C87A C86A 179.5(14) . . . . ?
C88A C83A C84A F21A 178.2(13) . . . . ?
C88A C83A C84A C85A -2(2) . . . . ?
C84A C83A C88A F22A -177.9(13) . . . . ?
C84A C83A C88A C87A -1(2) . . . . ?
C84A C85A C86A C87A -1(3) . . . . ?
F21A C84A C85A C86A -177.4(15) . . . . ?
C85A C86A C87A C88A -1(2) . . . . ?
C105 O7 C107 C106 21(2) . . . . ?
O7 C105 C104 C106 -13(3) . . . . ?
C104 C106 C107 O7 -27(2) . . . . ?
C104 C105 O7 C107 -4(2) . . . . ?
C107 C106 C104 C105 27(3) . . . . ?
C110 C109 O8 C111 -53(2) . . . . ?
C109 C110 C108 C111 -9(4) . . . . ?
C109 O8 C111 C108 41(2) . . . . ?
O8 C111 C108 C110 -23(3) . . . . ?
C108 C110 C109 O8 39(2) . . . . ?
